data_4313585
loop_
_publ_author_name
'Roman G. Kultyshev'
'Shengming Liu'
'Hoitung T. Leung'
'Jianping Liu'
'Sheldon G. Shore'

_publ_section_title
;
 Synthesis of Mono- and Dihalogenated Derivatives of (Me2S)2B12H10 and
 Palladium-Catalyzed Boron-Carbon Cross-Coupling Reactions of the Iodides
 with Grignard Reagents
;
_journal_name_full 'Inorganic Chemistry'
_journal_page_first 3199
_journal_page_last 3207
_journal_paper_doi 10.1021/ic020600u
_journal_volume 42
_journal_year 2003
_chemical_formula_sum 'C11 H28 B12 S2'
_chemical_formula_weight 354.17
_chemical_name_systematic
;
  ?
;
_space_group_IT_number 14
_symmetry_cell_setting monoclinic
_symmetry_space_group_name_Hall '-P 2ybc'
_symmetry_space_group_name_H-M 'P 1 21/c 1'
_atom_sites_solution_hydrogens geom
_atom_sites_solution_primary direct
_atom_sites_solution_secondary difmap
_audit_creation_method SHELXL-97
_cell_angle_alpha 90.00
_cell_angle_beta 98.039(10)
_cell_angle_gamma 90.00
_cell_formula_units_Z 4
_cell_length_a 13.1588(10)
_cell_length_b 9.4695(10)
_cell_length_c 16.8791(10)
_cell_measurement_reflns_used '10 frames'
_cell_measurement_temperature 473(2)
_cell_volume 2082.6(3)
_computing_cell_refinement 'DENZO (Otwinowsky & Minor, 1997)'
_computing_data_collection 'COLLECT (Nonius, 1999)'
_computing_data_reduction 'DENZO (Otwinowsky & Minor, 1997)'
_computing_structure_refinement 'SHELXL-97 (Sheldrick, 1997)'
_computing_structure_solution 'SHELXS-97 (Sheldrick, 1990)'
_diffrn_ambient_temperature 473(2)
_diffrn_measured_fraction_theta_full 0.999
_diffrn_measured_fraction_theta_max 0.999
_diffrn_measurement_device_type 'Nonius KappaCCD'
_diffrn_measurement_method 'omega at 55/-55'
_diffrn_radiation_monochromator graphite
_diffrn_radiation_source 'fine-focus sealed tube'
_diffrn_radiation_type MoK\a
_diffrn_radiation_wavelength 0.71073
_diffrn_reflns_av_R_equivalents 0.0153
_diffrn_reflns_av_sigmaI/netI 0.0252
_diffrn_reflns_limit_h_max 15
_diffrn_reflns_limit_h_min -15
_diffrn_reflns_limit_k_max 11
_diffrn_reflns_limit_k_min -11
_diffrn_reflns_limit_l_max 20
_diffrn_reflns_limit_l_min -20
_diffrn_reflns_number 7115
_diffrn_reflns_theta_full 25.02
_diffrn_reflns_theta_max 25.02
_diffrn_reflns_theta_min 2.44
_exptl_absorpt_coefficient_mu 0.247
_exptl_absorpt_correction_T_max 0.9709
_exptl_absorpt_correction_T_min 0.9185
_exptl_absorpt_correction_type none
_exptl_crystal_colour colorless
_exptl_crystal_density_diffrn 1.130
_exptl_crystal_density_method 'not measured'
_exptl_crystal_description chunk
_exptl_crystal_F_000 744
_exptl_crystal_size_max 0.35
_exptl_crystal_size_mid 0.35
_exptl_crystal_size_min 0.12
_refine_diff_density_max 0.272
_refine_diff_density_min -0.198
_refine_diff_density_rms 0.040
_refine_ls_extinction_method none
_refine_ls_goodness_of_fit_ref 1.023
_refine_ls_hydrogen_treatment mixed
_refine_ls_matrix_type full
_refine_ls_number_parameters 262
_refine_ls_number_reflns 3684
_refine_ls_number_restraints 0
_refine_ls_restrained_S_all 1.023
_refine_ls_R_factor_all 0.0437
_refine_ls_R_factor_gt 0.0349
_refine_ls_shift/su_max 0.001
_refine_ls_shift/su_mean 0.000
_refine_ls_structure_factor_coef Fsqd
_refine_ls_weighting_details 'calc w=1/[\s^2^(Fo^2^)+(0.0575P)^2^+0.6693P] where P=(Fo^2^+2Fc^2^)/3'
_refine_ls_weighting_scheme calc
_refine_ls_wR_factor_gt 0.0942
_refine_ls_wR_factor_ref 0.0998
_reflns_number_gt 3127
_reflns_number_total 3684
_reflns_threshold_expression >2sigma(I)
_cod_data_source_file ic020600u_5.cif
_cod_data_source_block compound16
_cod_depositor_comments
;
The following automatic conversions were performed:

'_symmetry_cell_setting' value 'Monoclinic' changed to 'monoclinic'
according to the built-in table from CIF Core dictionary named
'cif_core.dic' version 2.4.1 from 2010-06-29.

Automatic conversion script
Id: cif_fix_values 1646 2011-03-28 12:23:43Z adriana 
;
_cod_database_code 4313585

loop_
_symmetry_equiv_pos_as_xyz
'x, y, z'
'-x, y+1/2, -z+1/2'
'-x, -y, -z'
'x, -y-1/2, z-1/2'

loop_
_atom_site_label
_atom_site_type_symbol
_atom_site_fract_x
_atom_site_fract_y
_atom_site_fract_z
_atom_site_U_iso_or_equiv
_atom_site_adp_type
_atom_site_occupancy
_atom_site_symmetry_multiplicity
_atom_site_calc_flag
_atom_site_refinement_flags
_atom_site_disorder_assembly
_atom_site_disorder_group
B1 B 0.32519(14) 0.19437(19) 0.22458(10) 0.0249(4) Uani 1 1 d . . .
B2 B 0.33338(14) 0.33956(19) 0.28967(11) 0.0262(4) Uani 1 1 d . . .
H2 H 0.3584(13) 0.4460(19) 0.2753(10) 0.035(5) Uiso 1 1 d . . .
B3 B 0.21006(14) 0.27557(19) 0.24220(10) 0.0247(4) Uani 1 1 d . . .
H3 H 0.1604(13) 0.3405(19) 0.1986(10) 0.036(5) Uiso 1 1 d . . .
B4 B 0.21759(14) 0.08745(19) 0.23623(10) 0.0252(4) Uani 1 1 d . . .
H4 H 0.1771(13) 0.0313(19) 0.1874(11) 0.036(5) Uiso 1 1 d . . .
B5 B 0.34434(15) 0.0353(2) 0.27838(11) 0.0275(4) Uani 1 1 d . . .
H5 H 0.3809(13) -0.0578(19) 0.2534(10) 0.034(5) Uiso 1 1 d . . .
B6 B 0.41586(14) 0.1906(2) 0.31192(11) 0.0279(4) Uani 1 1 d . . .
H6 H 0.5005(14) 0.1983(18) 0.3107(10) 0.036(5) Uiso 1 1 d . . .
B7 B 0.23029(13) 0.31714(18) 0.34489(11) 0.0235(4) Uani 1 1 d . . .
B8 B 0.15726(14) 0.16625(19) 0.31315(11) 0.0248(4) Uani 1 1 d . . .
H8 H 0.0758(14) 0.1636(18) 0.3153(10) 0.037(5) Uiso 1 1 d . . .
B9 B 0.23968(15) 0.01674(19) 0.33532(11) 0.0272(4) Uani 1 1 d . . .
B10 B 0.36191(14) 0.0820(2) 0.38150(10) 0.0275(4) Uani 1 1 d . . .
H10 H 0.4105(13) 0.0209(17) 0.4263(10) 0.030(4) Uiso 1 1 d . . .
B11 B 0.35540(14) 0.2693(2) 0.38874(11) 0.0259(4) Uani 1 1 d . . .
H11 H 0.3976(13) 0.3338(18) 0.4381(10) 0.033(5) Uiso 1 1 d . . .
B12 B 0.24634(14) 0.16236(18) 0.40316(10) 0.0245(4) Uani 1 1 d . . .
H12 H 0.2194(12) 0.1548(18) 0.4597(10) 0.030(4) Uiso 1 1 d . . .
S1 S 0.36038(3) 0.20804(5) 0.11975(2) 0.03112(14) Uani 1 1 d . . .
C11 C 0.48829(18) 0.1401(4) 0.12740(13) 0.0780(9) Uani 1 1 d . . .
H11A H 0.4872 0.0398 0.1354 0.117 Uiso 1 1 calc . . .
H11B H 0.5302 0.1836 0.1719 0.117 Uiso 1 1 calc . . .
H11C H 0.5161 0.1605 0.0790 0.117 Uiso 1 1 calc . . .
C12 C 0.38187(18) 0.3928(2) 0.10633(11) 0.0552(6) Uani 1 1 d . . .
H12A H 0.3175 0.4420 0.1011 0.083 Uiso 1 1 calc . . .
H12B H 0.4133 0.4067 0.0589 0.083 Uiso 1 1 calc . . .
H12C H 0.4263 0.4286 0.1518 0.083 Uiso 1 1 calc . . .
S2 S 0.17796(3) 0.48778(4) 0.38133(3) 0.03138(14) Uani 1 1 d . . .
C21 C 0.05749(19) 0.5134(3) 0.32074(15) 0.0681(8) Uani 1 1 d . . .
H21A H 0.0684 0.5358 0.2671 0.102 Uiso 1 1 calc . . .
H21B H 0.0215 0.5896 0.3420 0.102 Uiso 1 1 calc . . .
H21C H 0.0175 0.4285 0.3204 0.102 Uiso 1 1 calc . . .
C22 C 0.13834(17) 0.4493(2) 0.47577(12) 0.0499(5) Uani 1 1 d . . .
H22A H 0.1977 0.4327 0.5147 0.075 Uiso 1 1 calc . . .
H22B H 0.0957 0.3667 0.4711 0.075 Uiso 1 1 calc . . .
H22C H 0.1003 0.5279 0.4924 0.075 Uiso 1 1 calc . . .
C1 C 0.19646(16) -0.13710(18) 0.35444(11) 0.0403(5) Uani 1 1 d . . .
H1A H 0.1296 -0.1493 0.3228 0.048 Uiso 1 1 calc . . .
H1B H 0.2418 -0.2079 0.3370 0.048 Uiso 1 1 calc . . .
C2 C 0.18612(14) -0.16485(16) 0.44065(10) 0.0334(4) Uani 1 1 d . . .
C3 C 0.26811(17) -0.2094(2) 0.49482(13) 0.0482(5) Uani 1 1 d . . .
H3A H 0.3316 -0.2244 0.4780 0.058 Uiso 1 1 calc . . .
C4 C 0.2562(3) -0.2326(2) 0.57611(15) 0.0752(9) Uani 1 1 d . . .
H4A H 0.3113 -0.2634 0.6126 0.090 Uiso 1 1 calc . . .
C5 C 0.1610(3) -0.2085(3) 0.60022(16) 0.0821(10) Uani 1 1 d . . .
H5A H 0.1523 -0.2225 0.6534 0.098 Uiso 1 1 calc . . .
C6 C 0.0815(3) -0.1652(2) 0.54720(19) 0.0773(9) Uani 1 1 d . . .
H6A H 0.0180 -0.1495 0.5638 0.093 Uiso 1 1 calc . . .
C7 C 0.09328(17) -0.1440(2) 0.46898(14) 0.0537(6) Uani 1 1 d . . .
H7A H 0.0369 -0.1145 0.4334 0.064 Uiso 1 1 calc . . .

loop_
_atom_site_aniso_label
_atom_site_aniso_U_11
_atom_site_aniso_U_22
_atom_site_aniso_U_33
_atom_site_aniso_U_23
_atom_site_aniso_U_13
_atom_site_aniso_U_12
B1 0.0254(9) 0.0295(10) 0.0204(9) 0.0033(7) 0.0052(7) -0.0016(7)
B2 0.0272(9) 0.0259(10) 0.0250(9) 0.0029(7) 0.0021(7) -0.0046(8)
B3 0.0249(9) 0.0253(9) 0.0233(9) 0.0017(7) 0.0014(7) -0.0001(7)
B4 0.0293(9) 0.0244(9) 0.0224(9) -0.0023(7) 0.0047(7) -0.0049(8)
B5 0.0346(10) 0.0270(10) 0.0220(9) 0.0017(7) 0.0083(8) 0.0051(8)
B6 0.0250(9) 0.0358(11) 0.0229(9) 0.0032(8) 0.0030(7) 0.0017(8)
B7 0.0256(9) 0.0196(9) 0.0250(9) -0.0015(7) 0.0024(7) 0.0001(7)
B8 0.0246(9) 0.0246(9) 0.0258(9) -0.0018(7) 0.0056(7) -0.0040(7)
B9 0.0387(11) 0.0212(9) 0.0230(9) -0.0007(7) 0.0091(8) -0.0005(8)
B10 0.0322(10) 0.0294(10) 0.0214(9) 0.0035(7) 0.0051(8) 0.0075(8)
B11 0.0265(9) 0.0284(10) 0.0223(9) 0.0006(7) 0.0011(7) -0.0020(8)
B12 0.0298(10) 0.0223(9) 0.0221(9) -0.0009(7) 0.0057(7) -0.0013(7)
S1 0.0306(2) 0.0423(3) 0.0210(2) 0.00523(17) 0.00546(17) -0.00030(18)
C11 0.0493(13) 0.147(3) 0.0425(12) 0.0210(14) 0.0214(10) 0.0428(16)
C12 0.0801(15) 0.0562(13) 0.0292(10) 0.0097(9) 0.0070(10) -0.0335(12)
S2 0.0359(3) 0.0209(2) 0.0368(3) -0.00233(17) 0.00343(19) 0.00306(17)
C21 0.0642(15) 0.0604(15) 0.0692(16) -0.0156(12) -0.0273(12) 0.0382(12)
C22 0.0676(14) 0.0407(11) 0.0454(11) -0.0012(9) 0.0218(10) 0.0178(10)
C1 0.0647(13) 0.0232(9) 0.0353(10) -0.0009(7) 0.0151(9) -0.0072(9)
C2 0.0523(11) 0.0143(8) 0.0370(9) 0.0001(7) 0.0177(8) -0.0039(7)
C3 0.0592(13) 0.0349(11) 0.0506(12) 0.0059(9) 0.0079(10) -0.0099(9)
C4 0.121(2) 0.0433(13) 0.0515(14) 0.0092(11) -0.0209(15) -0.0298(15)
C5 0.163(3) 0.0458(15) 0.0489(15) -0.0085(12) 0.0546(19) -0.0327(18)
C6 0.128(2) 0.0364(13) 0.085(2) 0.0014(13) 0.0768(19) -0.0019(14)
C7 0.0688(14) 0.0264(10) 0.0745(15) 0.0075(10) 0.0399(12) 0.0057(10)

loop_
_atom_type_symbol
_atom_type_description
_atom_type_scat_dispersion_real
_atom_type_scat_dispersion_imag
_atom_type_scat_source
C C 0.0033 0.0016 'International Tables Vol C Tables 4.2.6.8 and 6.1.1.4'
H H 0.0000 0.0000 'International Tables Vol C Tables 4.2.6.8 and 6.1.1.4'
B B 0.0013 0.0007 'International Tables Vol C Tables 4.2.6.8 and 6.1.1.4'
S S 0.1246 0.1234 'International Tables Vol C Tables 4.2.6.8 and 6.1.1.4'

loop_
_geom_angle_atom_site_label_1
_geom_angle_atom_site_label_2
_geom_angle_atom_site_label_3
_geom_angle
_geom_angle_site_symmetry_1
_geom_angle_site_symmetry_3
_geom_angle_publ_flag
B2 B1 B5 110.86(13) . . ?
B2 B1 B3 62.02(10) . . ?
B5 B1 B3 110.56(12) . . ?
B2 B1 B6 61.10(10) . . ?
B5 B1 B6 61.28(10) . . ?
B3 B1 B6 111.43(13) . . ?
B2 B1 B4 110.98(12) . . ?
B5 B1 B4 60.85(10) . . ?
B3 B1 B4 60.76(10) . . ?
B6 B1 B4 110.69(12) . . ?
B2 B1 S1 121.99(11) . . ?
B5 B1 S1 120.31(12) . . ?
B3 B1 S1 117.14(11) . . ?
B6 B1 S1 123.86(12) . . ?
B4 B1 S1 116.46(11) . . ?
B1 B2 B7 104.62(12) . . ?
B1 B2 B11 106.39(13) . . ?
B7 B2 B11 59.74(10) . . ?
B1 B2 B6 59.69(10) . . ?
B7 B2 B6 106.47(12) . . ?
B11 B2 B6 59.65(10) . . ?
B1 B2 B3 59.18(10) . . ?
B7 B2 B3 59.03(10) . . ?
B11 B2 B3 107.92(12) . . ?
B6 B2 B3 108.01(13) . . ?
B1 B2 H2 125.1(9) . . ?
B7 B2 H2 120.3(9) . . ?
B11 B2 H2 122.3(9) . . ?
B6 B2 H2 125.3(9) . . ?
B3 B2 H2 119.2(9) . . ?
B1 B3 B7 104.40(12) . . ?
B1 B3 B4 59.98(10) . . ?
B7 B3 B4 106.04(12) . . ?
B1 B3 B8 106.46(12) . . ?
B7 B3 B8 59.44(10) . . ?
B4 B3 B8 59.51(10) . . ?
B1 B3 B2 58.80(10) . . ?
B7 B3 B2 59.13(10) . . ?
B4 B3 B2 107.77(13) . . ?
B8 B3 B2 107.72(12) . . ?
B1 B3 H3 125.1(9) . . ?
B7 B3 H3 121.8(9) . . ?
B4 B3 H3 123.4(9) . . ?
B8 B3 H3 121.3(9) . . ?
B2 B3 H3 121.4(9) . . ?
B1 B4 B8 106.63(12) . . ?
B1 B4 B9 106.84(12) . . ?
B8 B4 B9 60.31(10) . . ?
B1 B4 B3 59.26(10) . . ?
B8 B4 B3 60.44(10) . . ?
B9 B4 B3 108.88(12) . . ?
B1 B4 B5 59.15(10) . . ?
B8 B4 B5 108.19(12) . . ?
B9 B4 B5 60.25(10) . . ?
B3 B4 B5 107.96(12) . . ?
B1 B4 H4 121.5(10) . . ?
B8 B4 H4 123.4(10) . . ?
B9 B4 H4 122.5(10) . . ?
B3 B4 H4 121.2(10) . . ?
B5 B4 H4 120.7(10) . . ?
B1 B5 B10 106.38(13) . . ?
B1 B5 B4 60.00(10) . . ?
B10 B5 B4 107.88(12) . . ?
B1 B5 B6 59.47(10) . . ?
B10 B5 B6 59.81(10) . . ?
B4 B5 B6 108.55(13) . . ?
B1 B5 B9 107.18(13) . . ?
B10 B5 B9 60.33(10) . . ?
B4 B5 B9 59.83(10) . . ?
B6 B5 B9 108.62(12) . . ?
B1 B5 H5 121.3(9) . . ?
B10 B5 H5 124.2(9) . . ?
B4 B5 H5 119.7(9) . . ?
B6 B5 H5 122.2(9) . . ?
B9 B5 H5 121.9(9) . . ?
B1 B6 B11 106.39(12) . . ?
B1 B6 B10 106.11(13) . . ?
B11 B6 B10 60.05(10) . . ?
B1 B6 B2 59.22(10) . . ?
B11 B6 B2 60.12(10) . . ?
B10 B6 B2 107.93(13) . . ?
B1 B6 B5 59.25(10) . . ?
B11 B6 B5 107.77(13) . . ?
B10 B6 B5 59.67(10) . . ?
B2 B6 B5 107.71(13) . . ?
B1 B6 H6 122.8(9) . . ?
B11 B6 H6 122.3(9) . . ?
B10 B6 H6 122.6(9) . . ?
B2 B6 H6 121.4(9) . . ?
B5 B6 H6 121.8(9) . . ?
B3 B7 B12 110.70(12) . . ?
B3 B7 B2 61.84(10) . . ?
B12 B7 B2 110.76(12) . . ?
B3 B7 B8 61.24(10) . . ?
B12 B7 B8 60.85(10) . . ?
B2 B7 B8 111.35(13) . . ?
B3 B7 B11 111.02(13) . . ?
B12 B7 B11 61.37(10) . . ?
B2 B7 B11 60.77(10) . . ?
B8 B7 B11 110.84(13) . . ?
B3 B7 S2 119.93(11) . . ?
B12 B7 S2 123.34(11) . . ?
B2 B7 S2 114.26(11) . . ?
B8 B7 S2 125.67(12) . . ?
B11 B7 S2 116.28(11) . . ?
B7 B8 B4 106.38(12) . . ?
B7 B8 B12 59.53(10) . . ?
B4 B8 B12 107.80(12) . . ?
B7 B8 B9 106.78(13) . . ?
B4 B8 B9 60.11(10) . . ?
B12 B8 B9 59.96(10) . . ?
B7 B8 B3 59.32(10) . . ?
B4 B8 B3 60.05(10) . . ?
B12 B8 B3 108.08(12) . . ?
B9 B8 B3 108.41(12) . . ?
B7 B8 H8 120.7(9) . . ?
B4 B8 H8 124.3(9) . . ?
B12 B8 H8 120.5(9) . . ?
B9 B8 H8 123.4(9) . . ?
B3 B8 H8 121.0(9) . . ?
C1 B9 B12 123.78(13) . . ?
C1 B9 B4 120.65(14) . . ?
B12 B9 B4 107.31(12) . . ?
C1 B9 B8 122.39(15) . . ?
B12 B9 B8 59.85(10) . . ?
B4 B9 B8 59.59(10) . . ?
C1 B9 B5 120.94(14) . . ?
B12 B9 B5 107.15(13) . . ?
B4 B9 B5 59.91(10) . . ?
B8 B9 B5 107.35(12) . . ?
C1 B9 B10 122.92(14) . . ?
B12 B9 B10 59.71(10) . . ?
B4 B9 B10 107.20(12) . . ?
B8 B9 B10 107.34(12) . . ?
B5 B9 B10 59.40(10) . . ?
B5 B10 B11 108.28(12) . . ?
B5 B10 B6 60.52(10) . . ?
B11 B10 B6 59.85(10) . . ?
B5 B10 B12 107.98(13) . . ?
B11 B10 B12 60.69(10) . . ?
B6 B10 B12 108.58(13) . . ?
B5 B10 B9 60.27(10) . . ?
B11 B10 B9 108.89(12) . . ?
B6 B10 B9 109.14(12) . . ?
B12 B10 B9 59.88(10) . . ?
B5 B10 H10 122.2(9) . . ?
B11 B10 H10 120.8(9) . . ?
B6 B10 H10 121.1(9) . . ?
B12 B10 H10 121.3(9) . . ?
B9 B10 H10 121.5(9) . . ?
B7 B11 B6 106.73(12) . . ?
B7 B11 B10 106.12(13) . . ?
B6 B11 B10 60.11(10) . . ?
B7 B11 B2 59.50(10) . . ?
B6 B11 B2 60.22(10) . . ?
B10 B11 B2 108.06(12) . . ?
B7 B11 B12 59.16(10) . . ?
B6 B11 B12 108.03(13) . . ?
B10 B11 B12 59.74(10) . . ?
B2 B11 B12 107.95(12) . . ?
B7 B11 H11 120.6(9) . . ?
B6 B11 H11 123.2(9) . . ?
B10 B11 H11 124.9(9) . . ?
B2 B11 H11 119.6(9) . . ?
B12 B11 H11 122.0(9) . . ?
B7 B12 B10 106.24(12) . . ?
B7 B12 B8 59.62(10) . . ?
B10 B12 B8 108.16(12) . . ?
B7 B12 B9 107.04(12) . . ?
B10 B12 B9 60.41(10) . . ?
B8 B12 B9 60.19(10) . . ?
B7 B12 B11 59.48(10) . . ?
B10 B12 B11 59.57(10) . . ?
B8 B12 B11 108.32(12) . . ?
B9 B12 B11 108.42(12) . . ?
B7 B12 H12 121.8(9) . . ?
B10 B12 H12 123.7(9) . . ?
B8 B12 H12 120.2(9) . . ?
B9 B12 H12 122.0(9) . . ?
B11 B12 H12 122.0(9) . . ?
C11 S1 C12 101.34(13) . . ?
C11 S1 B1 104.97(9) . . ?
C12 S1 B1 104.38(9) . . ?
S1 C11 H11A 109.5 . . ?
S1 C11 H11B 109.5 . . ?
H11A C11 H11B 109.5 . . ?
S1 C11 H11C 109.5 . . ?
H11A C11 H11C 109.5 . . ?
H11B C11 H11C 109.5 . . ?
S1 C12 H12A 109.5 . . ?
S1 C12 H12B 109.5 . . ?
H12A C12 H12B 109.5 . . ?
S1 C12 H12C 109.5 . . ?
H12A C12 H12C 109.5 . . ?
H12B C12 H12C 109.5 . . ?
C21 S2 C22 101.15(12) . . ?
C21 S2 B7 105.36(9) . . ?
C22 S2 B7 106.34(9) . . ?
S2 C21 H21A 109.5 . . ?
S2 C21 H21B 109.5 . . ?
H21A C21 H21B 109.5 . . ?
S2 C21 H21C 109.5 . . ?
H21A C21 H21C 109.5 . . ?
H21B C21 H21C 109.5 . . ?
S2 C22 H22A 109.5 . . ?
S2 C22 H22B 109.5 . . ?
H22A C22 H22B 109.5 . . ?
S2 C22 H22C 109.5 . . ?
H22A C22 H22C 109.5 . . ?
H22B C22 H22C 109.5 . . ?
C2 C1 B9 115.70(14) . . ?
C2 C1 H1A 108.4 . . ?
B9 C1 H1A 108.4 . . ?
C2 C1 H1B 108.4 . . ?
B9 C1 H1B 108.4 . . ?
H1A C1 H1B 107.4 . . ?
C3 C2 C7 117.39(18) . . ?
C3 C2 C1 121.79(17) . . ?
C7 C2 C1 120.81(18) . . ?
C2 C3 C4 120.4(2) . . ?
C2 C3 H3A 119.8 . . ?
C4 C3 H3A 119.8 . . ?
C5 C4 C3 118.9(2) . . ?
C5 C4 H4A 120.5 . . ?
C3 C4 H4A 120.5 . . ?
C6 C5 C4 120.4(2) . . ?
C6 C5 H5A 119.8 . . ?
C4 C5 H5A 119.8 . . ?
C5 C6 C7 120.4(3) . . ?
C5 C6 H6A 119.8 . . ?
C7 C6 H6A 119.8 . . ?
C6 C7 C2 122.5(2) . . ?
C6 C7 H7A 118.8 . . ?
C2 C7 H7A 118.8 . . ?

loop_
_geom_bond_atom_site_label_1
_geom_bond_atom_site_label_2
_geom_bond_distance
_geom_bond_site_symmetry_2
_geom_bond_publ_flag
B1 B2 1.754(3) . ?
B1 B5 1.758(2) . ?
B1 B3 1.761(2) . ?
B1 B6 1.762(2) . ?
B1 B4 1.774(2) . ?
B1 S1 1.8951(17) . ?
B2 B7 1.763(2) . ?
B2 B11 1.785(2) . ?
B2 B6 1.787(3) . ?
B2 B3 1.811(2) . ?
B2 H2 1.098(18) . ?
B3 B7 1.761(2) . ?
B3 B4 1.788(3) . ?
B3 B8 1.795(2) . ?
B3 H3 1.101(18) . ?
B4 B8 1.778(2) . ?
B4 B9 1.787(2) . ?
B4 B5 1.789(3) . ?
B4 H4 1.059(18) . ?
B5 B10 1.779(2) . ?
B5 B6 1.794(3) . ?
B5 B9 1.795(3) . ?
B5 H5 1.115(18) . ?
B6 B11 1.777(3) . ?
B6 B10 1.782(3) . ?
B6 H6 1.119(18) . ?
B7 B12 1.761(2) . ?
B7 B8 1.763(2) . ?
B7 B11 1.767(2) . ?
B7 S2 1.8927(17) . ?
B8 B12 1.785(2) . ?
B8 B9 1.791(3) . ?
B8 H8 1.078(18) . ?
B9 C1 1.613(2) . ?
B9 B12 1.787(2) . ?
B9 B10 1.796(3) . ?
B10 B11 1.780(3) . ?
B10 B12 1.784(2) . ?
B10 H10 1.086(17) . ?
B11 B12 1.800(2) . ?
B11 H11 1.116(17) . ?
B12 H12 1.065(17) . ?
S1 C11 1.790(2) . ?
S1 C12 1.792(2) . ?
C11 H11A 0.9600 . ?
C11 H11B 0.9600 . ?
C11 H11C 0.9600 . ?
C12 H12A 0.9600 . ?
C12 H12B 0.9600 . ?
C12 H12C 0.9600 . ?
S2 C21 1.779(2) . ?
S2 C22 1.783(2) . ?
C21 H21A 0.9600 . ?
C21 H21B 0.9600 . ?
C21 H21C 0.9600 . ?
C22 H22A 0.9600 . ?
C22 H22B 0.9600 . ?
C22 H22C 0.9600 . ?
C1 C2 1.504(2) . ?
C1 H1A 0.9700 . ?
C1 H1B 0.9700 . ?
C2 C3 1.379(3) . ?
C2 C7 1.387(3) . ?
C3 C4 1.420(3) . ?
C3 H3A 0.9300 . ?
C4 C5 1.389(4) . ?
C4 H4A 0.9300 . ?
C5 C6 1.342(5) . ?
C5 H5A 0.9300 . ?
C6 C7 1.365(3) . ?
C6 H6A 0.9300 . ?
C7 H7A 0.9300 . ?
